data_1559715
loop_
_publ_author_name
'Karlsson, Olov'
'Lundquist, Knut'
'Stomberg, Rolf'

_publ_section_title
;
 Studies on Hydrobenzoins: Preparation, Crystal Structure and Stability of
 Borate Complexes
;
_journal_name_full 'Acta Chemica Scandinavica'
_journal_page_first 617
_journal_page_last 624
_journal_paper_doi 10.3891/acta.chem.scand.44-0617
_journal_volume 44
_journal_year 1990
_chemical_formula_sum 'C16 H18 O4'
_chemical_formula_weight 274.32
_chemical_name_common
;
meso-hydroanisoin
;
_space_group_IT_number 14
_space_group_name_Hall '-P 2ybc'
_space_group_name_H-M_alt 'P 1 21/c 1'
_symmetry_cell_setting monoclinic
_symmetry_Int_Tables_number 14
_symmetry_space_group_name_Hall '-P 2ybc'
_symmetry_space_group_name_H-M 'P 1 21/c 1'
_cell_angle_alpha 90.
_cell_angle_beta 98.75(3)
_cell_angle_gamma 90.
_cell_formula_units_Z 2
_cell_length_a 15.269(6)
_cell_length_b 5.035(2)
_cell_length_c 9.198(4)
_cell_volume 698.9(5)
_diffrn_ambient_temperature 293
_diffrn_radiation_probe x-ray
_diffrn_radiation_type MoK\a
_diffrn_radiation_wavelength 0.71069
_exptl_absorpt_coefficient_mu 0.100
_exptl_crystal_density_diffrn 1.304
_exptl_crystal_F_000 292
_refine_ls_number_parameters 127
_refine_ls_number_reflns 1047
_refine_ls_R_factor_gt 0.039
_refine_ls_wR_factor_gt 0.045
_cod_data_source_file Acta-Chem-Scand-1990-44-617-1.cif
_cod_data_source_block 1
_cod_original_sg_symbol_H-M 'P 21/c'
_cod_database_code 1559715

loop_
_space_group_symop_id
_space_group_symop_operation_xyz
1 x,y,z
2 -x,1/2+y,1/2-z
3 -x,-y,-z
4 x,1/2-y,1/2+z

loop_
_atom_site_label
_atom_site_type_symbol
_atom_site_thermal_displace_type
_atom_site_fract_x
_atom_site_fract_y
_atom_site_fract_z
_atom_site_occupancy
_atom_site_U_iso_or_equiv
_atom_site_calc_flag
_atom_site_refinement_flags
_atom_site_disorder_assembly
_atom_site_disorder_group
O1 O Uiso 0.10492(8) 0.4282(3) 0.3465(2) 1.000 0.0778(6) . . . .
O2 O Uiso 0.49657(7) 0.5923(2) 0.68780(10) 1.000 0.0366(4) . . . .
C1 C Uiso 0.37330(9) 0.5541(3) 0.48730(10) 1.000 0.0348(4) . . . .
C2 C Uiso 0.32510(10) 0.7025(3) 0.3762(2) 1.000 0.0451(5) . . . .
C3 C Uiso 0.23610(10) 0.6548(4) 0.3315(2) 1.000 0.0521(5) . . . .
C4 C Uiso 0.19350(10) 0.4599(4) 0.3991(2) 1.000 0.0498(5) . . . .
C5 C Uiso 0.23950(10) 0.3104(4) 0.5107(2) 1.000 0.0500(5) . . . .
C6 C Uiso 0.32940(10) 0.3585(3) 0.5533(2) 1.000 0.0448(5) . . . .
C7 C Uiso 0.05910(10) 0.2242(6) 0.4114(4) 1.000 0.0865(10) . . . .
C8 C Uiso 0.47141(9) 0.6026(3) 0.53210(10) 1.000 0.0326(4) . . . .
H(C2) H Uiso 0.3530(10) 0.841(4) 0.332(2) 1.000 0.036(5) . . . .
H(C3) H Uiso 0.2030(10) 0.757(4) 0.253(2) 1.000 0.036(5) . . . .
H(C5) H Uiso 0.2110(10) 0.171(4) 0.559(2) 1.000 0.034(5) . . . .
H(C6) H Uiso 0.3620(10) 0.250(4) 0.632(2) 1.000 0.029(5) . . . .
H1(C7) H Uiso 0.087(2) 0.037(6) 0.400(3) 1.000 0.085(10) . . . .
H2(C7) H Uiso 0.061(2) 0.269(6) 0.521(4) 1.000 0.082(10) . . . .
H3(C7) H Uiso 0.002(2) 0.229(5) 0.359(3) 1.000 0.067(8) . . . .
H(C8) H Uiso 0.4870(9) 0.782(3) 0.495(2) 1.000 0.004(4) . . . .
H(O2) H Uiso 0.4940(10) 0.742(4) 0.722(2) 1.000 0.025(5) . . . .

loop_
_atom_type_symbol
_atom_type_description
_atom_type_scat_dispersion_real
_atom_type_scat_dispersion_imag
_atom_type_scat_source
C C 0.0033 0.0016 ' International Tables Vol C Tables 4.2.6.8 and 6.1.1.4'
H H 0.0000 0.0000 ' International Tables Vol C Tables 4.2.6.8 and 6.1.1.4'
O O 0.0106 0.0060 ' International Tables Vol C Tables 4.2.6.8 and 6.1.1.4'

loop_
_geom_angle_atom_site_label_1
_geom_angle_atom_site_label_2
_geom_angle_atom_site_label_3
_geom_angle
_geom_angle_site_symmetry_1
_geom_angle_site_symmetry_2
_geom_angle_site_symmetry_3
_geom_angle_publ_flag
C4 O1 C7 117.13(18) . . . yes
C8 O2 H(O2) 109.3(13) . . . no
C2 C1 C8 120.51(13) . . . no
C6 C1 C8 121.46(12) . . . no
C2 C1 C6 118.03(14) . . . no
C1 C2 C3 121.00(15) . . . no
C2 C3 C4 120.07(17) . . . no
O1 C4 C3 115.53(17) . . . yes
C3 C4 C5 120.27(15) . . . no
O1 C4 C5 124.20(17) . . . yes
C4 C5 C6 119.01(17) . . . no
C1 C6 C5 121.61(16) . . . no
O2 C8 C8 106.32(10) . . 3_666 yes
C1 C8 C8 112.71(11) . . 3_666 no
O2 C8 C1 111.85(10) . . . yes
C1 C2 H(C2) 119.6(10) . . . no
C3 C2 H(C2) 119.4(10) . . . no
C2 C3 H(C3) 120.7(10) . . . no
C4 C3 H(C3) 119.2(10) . . . no
C4 C5 H(C5) 121.6(10) . . . no
C6 C5 H(C5) 119.4(10) . . . no
C1 C6 H(C6) 119.7(10) . . . no
C5 C6 H(C6) 118.7(10) . . . no
O1 C7 H1(C7) 112.0(16) . . . no
O1 C7 H2(C7) 108.1(17) . . . no
O1 C7 H3(C7) 104.2(17) . . . no
H1(C7) C7 H2(C7) 110(2) . . . no
H1(C7) C7 H3(C7) 110(2) . . . no
H2(C7) C7 H3(C7) 113(2) . . . no
O2 C8 H(C8) 109.4(10) . . . no
C1 C8 H(C8) 109.2(8) . . . no
C8 C8 H(C8) 107.3(9) 3_666 . . no

loop_
_geom_bond_atom_site_label_1
_geom_bond_atom_site_label_2
_geom_bond_distance
_geom_bond_site_symmetry_1
_geom_bond_site_symmetry_2
_geom_bond_publ_flag
O1 C4 1.375(2) . . yes
O1 C7 1.424(3) . . yes
O2 C8 1.4261(14) . . yes
O2 H(O2) 0.82(2) . . no
C1 C2 1.384(2) . . no
C1 C8 1.512(2) . . no
C1 C6 1.383(2) . . no
C2 C3 1.380(2) . . no
C3 C4 1.377(3) . . no
C4 C5 1.376(3) . . no
C5 C6 1.390(2) . . no
C8 C8 1.528(2) . 3_666 no
C2 H(C2) 0.941(19) . . no
C3 H(C3) 0.965(18) . . no
C5 H(C5) 0.969(19) . . no
C6 H(C6) 0.980(19) . . no
C7 H1(C7) 1.05(3) . . no
C7 H2(C7) 1.03(4) . . no
C7 H3(C7) 0.93(3) . . no
C8 H(C8) 1.007(15) . . no

loop_
_geom_hbond_atom_site_label_D
_geom_hbond_atom_site_label_H
_geom_hbond_atom_site_label_A
_geom_hbond_distance_DH
_geom_hbond_distance_HA
_geom_hbond_distance_DA
_geom_hbond_angle_DHA
_geom_hbond_site_symmetry_A
_geom_hbond_publ_flag
O2 H(O2) O2 0.82(2) 1.95(2) 2.7607(18) 172.9(15) 2_656 yes

loop_
_geom_torsion_atom_site_label_1
_geom_torsion_atom_site_label_2
_geom_torsion_atom_site_label_3
_geom_torsion_atom_site_label_4
_geom_torsion
_geom_torsion_site_symmetry_1
_geom_torsion_site_symmetry_2
_geom_torsion_site_symmetry_3
_geom_torsion_site_symmetry_4
_geom_torsion_publ_flag
C7 O1 C4 C3 178.6(2) . . . . no
C7 O1 C4 C5 -0.9(3) . . . . no
C6 C1 C2 C3 -0.7(2) . . . . no
C8 C1 C6 C5 -178.91(15) . . . . no
C8 C1 C2 C3 178.10(15) . . . . no
C2 C1 C6 C5 -0.1(2) . . . . no
C6 C1 C8 O2 -42.20(19) . . . . no
C6 C1 C8 C8 77.54(15) . . . 3_666 no
C2 C1 C8 O2 139.04(14) . . . . no
C2 C1 C8 C8 -101.22(16) . . . 3_666 no
C1 C2 C3 C4 1.0(3) . . . . no
C2 C3 C4 C5 -0.5(3) . . . . no
C2 C3 C4 O1 179.98(17) . . . . no
O1 C4 C5 C6 179.17(18) . . . . no
C3 C4 C5 C6 -0.3(3) . . . . no
C4 C5 C6 C1 0.6(3) . . . . no
O2 C8 C8 O2 180.00(12) . . 3_666 3_666 no
O2 C8 C8 C1 -57.11(14) . . 3_666 3_666 no
C1 C8 C8 O2 57.11(14) . . 3_666 3_666 no
C1 C8 C8 C1 179.98(12) . . 3_666 3_666 no
